data_4135319
loop_
_publ_author_name
'Barluzzi, Luciano'
'Scopelliti, Rosario'
'Mazzanti, Marinella'

_publ_section_title
;
 Photochemical Synthesis of a Stable Terminal Uranium(VI) Nitride
;
_journal_name_full 'Journal of the American Chemical Society'
_journal_paper_doi 10.1021/jacs.0c09814
_journal_year 2020
_chemical_formula_moiety 'C48 H108 N3 O16 Si4 U, C16 H36 N, C7 H8'
_chemical_formula_sum 'C71 H152 N4 O16 Si4 U'
_chemical_formula_weight 1668.35
_space_group_crystal_system triclinic
_space_group_IT_number 2
_space_group_name_Hall '-P 1'
_space_group_name_H-M_alt 'P -1'
_atom_sites_solution_hydrogens geom
_atom_sites_solution_primary dual
_atom_sites_solution_secondary difmap
_audit_creation_date 2020-06-05
_audit_creation_method
;
Olex2 1.3
(compiled 2020.02.04 svn.rd84adfe8 for OlexSys, GUI svn.r6032)
;
_cell_angle_alpha 91.909(3)
_cell_angle_beta 91.064(3)
_cell_angle_gamma 101.560(3)
_cell_formula_units_Z 2
_cell_length_a 13.7935(5)
_cell_length_b 18.2700(6)
_cell_length_c 18.3454(7)
_cell_measurement_reflns_used 12525
_cell_measurement_temperature 140.00(10)
_cell_measurement_theta_max 29.1680
_cell_measurement_theta_min 3.1820
_cell_volume 4525.4(3)
_computing_cell_refinement 'CrysAlisPro 1.171.40.81a (Rigaku OD, 2020)'
_computing_data_collection 'CrysAlisPro 1.171.40.81a (Rigaku OD, 2020)'
_computing_data_reduction 'CrysAlisPro 1.171.40.81a (Rigaku OD, 2020)'
_computing_molecular_graphics 'Olex2 1.3 (Dolomanov et al., 2009)'
_computing_publication_material 'Olex2 1.3 (Dolomanov et al., 2009)'
_computing_structure_refinement 'SHELXL 2018/3 (Sheldrick, 2015)'
_computing_structure_solution 'SHELXT (Sheldrick, 2015)'
_diffrn_ambient_environment N~2~
_diffrn_ambient_temperature 140.00(10)
_diffrn_detector 'CCD plate'
_diffrn_detector_area_resol_mean 10.2665
_diffrn_detector_type Atlas
_diffrn_measured_fraction_theta_full 0.997
_diffrn_measured_fraction_theta_max 0.998
_diffrn_measurement_details
;
List of Runs (angles in degrees, time in seconds):

  # Type    Start    End  Width  t~exp~   \w     \q     \k     \f   Frames
--------------------------------------------------------------------------
  1  \w    -31.00  13.00   1.00   80.00    --  -18.09 -77.00-120.00   44
  2  \w   -103.00 -67.00   1.00   80.00    --  -18.09 178.00 -30.00   36
  3  \w   -107.00 -69.00   1.00   80.00    --  -18.09-178.00 -90.00   38
  4  \w    -35.00  14.00   1.00   80.00    --  -18.09 -77.00  90.00   49
  5  \w   -103.00 -64.00   1.00   80.00    --  -18.09-178.00 120.00   39
  6  \w    -31.00  -2.00   1.00   80.00    --   18.87 -37.00 -90.00   29
  7  \w    -67.00 107.00   1.00   80.00    --   18.87   0.00 -60.00  174
;
_diffrn_measurement_device 'four-circle diffractometer'
_diffrn_measurement_device_type 'SuperNova, Dual, Cu at home/near, Atlas'
_diffrn_measurement_method '\w scans'
_diffrn_orient_matrix_type 'CrysAlisPro convention (1999,Acta A55,543-557)'
_diffrn_orient_matrix_UB_11 -0.0276948000
_diffrn_orient_matrix_UB_12 -0.0044189000
_diffrn_orient_matrix_UB_13 0.0323137000
_diffrn_orient_matrix_UB_21 0.0089884000
_diffrn_orient_matrix_UB_22 0.0393863000
_diffrn_orient_matrix_UB_23 0.0057844000
_diffrn_orient_matrix_UB_31 -0.0436916000
_diffrn_orient_matrix_UB_32 0.0013180000
_diffrn_orient_matrix_UB_33 -0.0204916000
_diffrn_radiation_monochromator mirror
_diffrn_radiation_probe x-ray
_diffrn_radiation_type 'Mo K\a'
_diffrn_radiation_wavelength 0.71073
_diffrn_reflns_av_R_equivalents 0.0491
_diffrn_reflns_av_unetI/netI 0.0967
_diffrn_reflns_Laue_measured_fraction_full 0.997
_diffrn_reflns_Laue_measured_fraction_max 0.998
_diffrn_reflns_limit_h_max 19
_diffrn_reflns_limit_h_min -19
_diffrn_reflns_limit_k_max 26
_diffrn_reflns_limit_k_min -25
_diffrn_reflns_limit_l_max 26
_diffrn_reflns_limit_l_min -26
_diffrn_reflns_number 54845
_diffrn_reflns_point_group_measured_fraction_full 0.997
_diffrn_reflns_point_group_measured_fraction_max 0.998
_diffrn_reflns_theta_full 25.242
_diffrn_reflns_theta_max 30.508
_diffrn_reflns_theta_min 2.974
_diffrn_source 'micro-focus sealed X-ray tube'
_diffrn_source_type 'SuperNova (Mo) X-ray Source'
_exptl_absorpt_coefficient_mu 1.903
_exptl_absorpt_correction_T_max 1.000
_exptl_absorpt_correction_T_min 0.708
_exptl_absorpt_correction_type gaussian
_exptl_absorpt_process_details
;
CrysAlisPro 1.171.40.81a (Rigaku Oxford Diffraction, 2020)
Numerical absorption correction based on gaussian integration over
a multifaceted crystal model
Empirical absorption correction using spherical harmonics,
implemented in SCALE3 ABSPACK scaling algorithm.
;
_exptl_crystal_colour 'clear pale colourless'
_exptl_crystal_density_diffrn 1.224
_exptl_crystal_description prism
_exptl_crystal_F_000 1764
_exptl_crystal_size_max 0.282
_exptl_crystal_size_mid 0.16
_exptl_crystal_size_min 0.095
_refine_diff_density_max 2.374
_refine_diff_density_min -1.652
_refine_diff_density_rms 0.141
_refine_ls_extinction_method none
_refine_ls_goodness_of_fit_ref 1.097
_refine_ls_hydrogen_treatment constr
_refine_ls_matrix_type full
_refine_ls_number_parameters 998
_refine_ls_number_reflns 27594
_refine_ls_number_restraints 1190
_refine_ls_restrained_S_all 1.082
_refine_ls_R_factor_all 0.0923
_refine_ls_R_factor_gt 0.0561
_refine_ls_shift/su_max 0.002
_refine_ls_shift/su_mean 0.000
_refine_ls_structure_factor_coef Fsqd
_refine_ls_weighting_details 'w=1/[\s^2^(Fo^2^)+(0.0482P)^2^+3.8723P] where P=(Fo^2^+2Fc^2^)/3'
_refine_ls_weighting_scheme calc
_refine_ls_wR_factor_gt 0.1184
_refine_ls_wR_factor_ref 0.1363
_reflns_Friedel_coverage 0.000
_reflns_number_gt 20403
_reflns_number_total 27594
_reflns_threshold_expression 'I > 2\s(I)'
_cod_data_source_file ja0c09814_si_004.cif
_cod_data_source_block lb1011
_cod_database_code 4135319
_shelx_shelxl_version_number 2018/3
_chemical_oxdiff_formula 'C71 H152 N4 O16 Si4 U1'
_shelx_space_group_comment
;
The symmetry employed for this shelxl refinement is uniquely defined
by the following loop, which should always be used as a source of
symmetry information in preference to the above space-group names.
They are only intended as comments.
;
_shelx_estimated_absorpt_t_max 0.840
_shelx_estimated_absorpt_t_min 0.616
_reflns_odcompleteness_completeness 99.84
_reflns_odcompleteness_iscentric 1
_reflns_odcompleteness_theta 30.44
_olex2_refinement_description
;
1. Fixed Uiso
 At 1.2 times of:
  All C(H) groups, All C(H,H) groups, All C(H,H,H,H) groups
 At 1.5 times of:
  All C(H,H,H) groups
2. Restrained distances
 C97-C94 \\sim C95-C94 \\sim C98-C97 \\sim C95-C96
 with sigma of 0.02
 C74-C69 \\sim C71-C69 \\sim C72-C69 \\sim C75-C69 \\sim C73-C69 \\sim C70-C69
 with sigma of 0.02
 C70-C71 \\sim C70-C72 \\sim C71-C72 \\sim C73-C75 \\sim C73-C74 \\sim C75-C74
 with sigma of 0.02
3. Uiso/Uaniso restraints and constraints
C94 \\sim C95 \\sim C96 \\sim C97 \\sim C98: within 2A with sigma of 0.02 and
sigma for terminal atoms of 0.04 within 2A
C69 \\sim C70 \\sim C71 \\sim C72 \\sim C73 \\sim C74 \\sim C75: within 2A with
sigma of 0.02 and sigma for terminal atoms of 0.04 within 2A
C99 \\sim C104 \\sim C103 \\sim C102 \\sim C101 \\sim C100 \\sim C105 \\sim
C106 \\sim C111 \\sim C110 \\sim C109 \\sim C108 \\sim C107 \\sim C112: within
2A with sigma of 0.02 and sigma for terminal atoms of 0.04 within 2A
C61 \\sim C62 \\sim C63 \\sim C64: within 2A with sigma of 0.01 and sigma for
terminal atoms of 0.02 within 2A
4. Rigid body (RIGU) restrains
 All non-hydrogen atoms
 with sigma for 1-2 distances of 0.004 and sigma for 1-3 distances of 0.004
5. Others
 Sof(H94C)=Sof(H94D)=Sof(C97)=Sof(H97A)=Sof(H97B)=Sof(C98)=Sof(H98A)=Sof(H98B)=
 Sof(H98C)=1-FVAR(1)
 Sof(H94A)=Sof(H94B)=Sof(C95)=Sof(H95A)=Sof(H95B)=Sof(C96)=Sof(H96A)=Sof(H96B)=
 Sof(H96C)=FVAR(1)
 Sof(C73)=Sof(H73A)=Sof(H73B)=Sof(H73C)=Sof(C74)=Sof(H74A)=Sof(H74B)=Sof(H74C)=
 Sof(C75)=Sof(H75A)=Sof(H75B)=Sof(H75C)=1-FVAR(2)
 Sof(C70)=Sof(H70A)=Sof(H70B)=Sof(H70C)=Sof(C71)=Sof(H71A)=Sof(H71B)=Sof(H71C)=
 Sof(C72)=Sof(H72A)=Sof(H72B)=Sof(H72C)=FVAR(2)
 Sof(C106)=Sof(C111)=Sof(H111)=Sof(C110)=Sof(H110)=Sof(C109)=Sof(H109)=
 Sof(C108)=Sof(H108)=Sof(C107)=Sof(H107)=Sof(C112)=Sof(H11D)=Sof(H11E)=
 Sof(H11F)=1-FVAR(3)
 Sof(C99)=Sof(C104)=Sof(H104)=Sof(C103)=Sof(H103)=Sof(C102)=Sof(H102)=
 Sof(C101)=Sof(H101)=Sof(C100)=Sof(H100)=Sof(C105)=Sof(H10D)=Sof(H10E)=
 Sof(H10F)=FVAR(3)
6.a Secondary CH2 refined with riding coordinates:
 C81(H81A,H81B), C82(H82A,H82B), C83(H83A,H83B), C85(H85A,H85B), C86(H86A,
 H86B), C87(H87A,H87B), C89(H89A,H89B), C90(H90A,H90B), C91(H91A,H91B),
 C93(H93A,H93B), C94(H94A,H94B), C94(H94C,H94D), C95(H95A,H95B), C97(H97A,H97B)
6.b Aromatic/amide H refined with riding coordinates:
 C104(H104), C103(H103), C102(H102), C101(H101), C100(H100), C111(H111),
 C110(H110), C109(H109), C108(H108), C107(H107)
6.c Fitted hexagon refined as free rotating group:
 C99(C104,C103,C102,C101,C100), C106(C111,C110,C109,C108,C107)
6.d Idealised Me refined as rotating group:
 C2(H2A,H2B,H2C), C3(H3A,H3B,H3C), C4(H4A,H4B,H4C), C6(H6A,H6B,H6C), C7(H7A,
 H7B,H7C), C8(H8A,H8B,H8C), C10(H10A,H10B,H10C), C11(H11A,H11B,H11C), C12(H12A,
 H12B,H12C), C22(H22A,H22B,H22C), C23(H23A,H23B,H23C), C24(H24A,H24B,H24C),
 C26(H26A,H26B,H26C), C27(H27A,H27B,H27C), C28(H28A,H28B,H28C), C30(H30A,H30B,
 H30C), C31(H31A,H31B,H31C), C32(H32A,H32B,H32C), C42(H42A,H42B,H42C), C43(H43A,
 H43B,H43C), C44(H44A,H44B,H44C), C46(H46A,H46B,H46C), C47(H47A,H47B,H47C),
 C48(H48A,H48B,H48C), C50(H50A,H50B,H50C), C51(H51A,H51B,H51C), C52(H52A,H52B,
 H52C), C62(H62A,H62B,H62C), C63(H63A,H63B,H63C), C64(H64A,H64B,H64C), C66(H66A,
 H66B,H66C), C67(H67A,H67B,H67C), C68(H68A,H68B,H68C), C70(H70A,H70B,H70C),
 C71(H71A,H71B,H71C), C72(H72A,H72B,H72C), C73(H73A,H73B,H73C), C74(H74A,H74B,
 H74C), C75(H75A,H75B,H75C), C84(H84A,H84B,H84C), C88(H88A,H88B,H88C), C92(H92A,
 H92B,H92C), C96(H96A,H96B,H96C), C98(H98A,H98B,H98C), C105(H10D,H10E,H10F),
 C112(H11D,H11E,H11F)
;
_olex2_submission_special_instructions 'No special instructions were received'
_oxdiff_exptl_absorpt_empirical_details
;
Empirical correction (ABSPACK) includes:
- Absorption correction using spherical harmonics
- Frame scaling
;
_oxdiff_exptl_absorpt_empirical_full_max 1.284
_oxdiff_exptl_absorpt_empirical_full_min 0.742

loop_
_space_group_symop_operation_xyz
'x, y, z'
'-x, -y, -z'

loop_
_atom_site_label
_atom_site_type_symbol
_atom_site_fract_x
_atom_site_fract_y
_atom_site_fract_z
_atom_site_U_iso_or_equiv
_atom_site_adp_type
_atom_site_occupancy
_atom_site_site_symmetry_order
_atom_site_calc_flag
_atom_site_refinement_flags_posn
_atom_site_refinement_flags_adp
_atom_site_refinement_flags_occupancy
_atom_site_disorder_assembly
_atom_site_disorder_group
U1 U 0.22347(2) 0.80323(2) 0.26480(2) 0.02151(5) Uani 1 1 d . . . . .
Si1 Si 0.15438(9) 0.99042(7) 0.26743(7) 0.0247(3) Uani 1 1 d . . . . .
Si2 Si 0.17493(9) 0.73126(7) 0.44762(7) 0.0268(3) Uani 1 1 d . . . . .
Si3 Si 0.04887(9) 0.72562(7) 0.11226(7) 0.0280(3) Uani 1 1 d . . . . .
Si4 Si 0.48337(9) 0.86002(7) 0.20517(7) 0.0264(3) Uani 1 1 d . . . . .
O1 O 0.1859(2) 0.91092(17) 0.27403(17) 0.0283(7) Uani 1 1 d . . . . .
O2 O 0.1361(2) 1.01388(17) 0.18454(17) 0.0303(7) Uani 1 1 d . . . . .
O3 O 0.2392(2) 1.05799(17) 0.30417(17) 0.0299(7) Uani 1 1 d . . . . .
O4 O 0.0492(2) 0.98430(17) 0.30762(19) 0.0323(7) Uani 1 1 d . . . . .
O21 O 0.1982(2) 0.78398(17) 0.37850(18) 0.0306(7) Uani 1 1 d . . . . .
O22 O 0.2609(2) 0.74656(18) 0.51193(18) 0.0325(7) Uani 1 1 d . . . . .
O23 O 0.0725(2) 0.73996(19) 0.48729(18) 0.0333(7) Uani 1 1 d . . . . .
O24 O 0.1704(3) 0.64593(18) 0.41781(18) 0.0351(8) Uani 1 1 d . . . . .
O41 O 0.1113(2) 0.76565(17) 0.18214(18) 0.0318(7) Uani 1 1 d . . . . .
O42 O -0.0690(2) 0.72362(18) 0.11768(18) 0.0326(7) Uani 1 1 d . . . . .
O43 O 0.0578(2) 0.63898(18) 0.09927(19) 0.0357(8) Uani 1 1 d . . . . .
O44 O 0.0957(2) 0.76937(19) 0.04096(18) 0.0350(8) Uani 1 1 d . . . . .
O61 O 0.3703(2) 0.84464(17) 0.2304(2) 0.0340(8) Uani 1 1 d . . . . .
O62 O 0.5038(2) 0.79698(19) 0.14626(18) 0.0352(8) Uani 1 1 d . . . . .
O63 O 0.5068(2) 0.94282(19) 0.1708(2) 0.0377(8) Uani 1 1 d . . . . .
O64 O 0.5635(2) 0.8617(2) 0.27147(19) 0.0412(9) Uani 1 1 d . . . . .
N1 N 0.2626(3) 0.6825(2) 0.2568(3) 0.0457(11) Uani 1 1 d . . . . .
N2 N 0.2861(3) 0.6234(2) 0.2574(2) 0.0344(9) Uani 1 1 d . . . . .
N3 N 0.3066(4) 0.5646(2) 0.2561(3) 0.0545(13) Uani 1 1 d . . . . .
C1 C 0.1976(4) 1.0280(3) 0.1224(3) 0.0345(10) Uani 1 1 d . . . . .
C2 C 0.2576(5) 0.9675(4) 0.1116(4) 0.0613(18) Uani 1 1 d . . . . .
H2A H 0.307573 0.971893 0.150973 0.092 Uiso 1 1 calc R U . . .
H2B H 0.290347 0.973211 0.064558 0.092 Uiso 1 1 calc R U . . .
H2C H 0.213482 0.918256 0.112164 0.092 Uiso 1 1 calc R U . . .
C3 C 0.1267(5) 1.0256(4) 0.0578(3) 0.0626(18) Uani 1 1 d . . . . .
H3A H 0.093157 0.973765 0.046611 0.094 Uiso 1 1 calc R U . . .
H3B H 0.163615 1.045706 0.015303 0.094 Uiso 1 1 calc R U . . .
H3C H 0.077407 1.055749 0.069653 0.094 Uiso 1 1 calc R U . . .
C4 C 0.2628(6) 1.1049(4) 0.1327(4) 0.077(2) Uani 1 1 d . . . . .
H4A H 0.221426 1.141843 0.141961 0.115 Uiso 1 1 calc R U . . .
H4B H 0.300543 1.117284 0.088492 0.115 Uiso 1 1 calc R U . . .
H4C H 0.308569 1.105359 0.174253 0.115 Uiso 1 1 calc R U . . .
C5 C 0.2925(4) 1.0606(3) 0.3730(3) 0.0349(11) Uani 1 1 d . . . . .
C6 C 0.3778(4) 1.0205(3) 0.3630(4) 0.0550(16) Uani 1 1 d . . . . .
H6A H 0.351716 0.967024 0.353369 0.083 Uiso 1 1 calc R U . . .
H6B H 0.419718 1.027547 0.407380 0.083 Uiso 1 1 calc R U . . .
H6C H 0.417093 1.040993 0.321673 0.083 Uiso 1 1 calc R U . . .
C7 C 0.3309(4) 1.1434(3) 0.3919(3) 0.0481(15) Uani 1 1 d . . . . .
H7A H 0.376611 1.165207 0.354508 0.072 Uiso 1 1 calc R U . . .
H7B H 0.365736 1.148926 0.439452 0.072 Uiso 1 1 calc R U . . .
H7C H 0.275168 1.169154 0.393944 0.072 Uiso 1 1 calc R U . . .
C8 C 0.2257(4) 1.0253(4) 0.4324(3) 0.0537(16) Uani 1 1 d . . . . .
H8A H 0.167902 1.048883 0.435388 0.080 Uiso 1 1 calc R U . . .
H8B H 0.262163 1.032546 0.479295 0.080 Uiso 1 1 calc R U . . .
H8C H 0.203691 0.971704 0.420951 0.080 Uiso 1 1 calc R U . . .
C9 C -0.0189(3) 1.0346(3) 0.3124(3) 0.0391(12) Uani 1 1 d . . . . .
C10 C 0.0344(4) 1.1155(3) 0.3131(4) 0.0591(18) Uani 1 1 d . . . . .
H10A H 0.081445 1.125706 0.354632 0.089 Uiso 1 1 calc R U . . .
H10B H -0.013822 1.148053 0.317368 0.089 Uiso 1 1 calc R U . . .
H10C H 0.070246 1.125145 0.267621 0.089 Uiso 1 1 calc R U . . .
C11 C -0.0887(5) 1.0183(4) 0.2468(5) 0.077(2) Uani 1 1 d . . . . .
H11A H -0.050606 1.024553 0.202075 0.116 Uiso 1 1 calc R U . . .
H11B H -0.134556 1.052964 0.247773 0.116 Uiso 1 1 calc R U . . .
H11C H -0.126356 0.966826 0.247907 0.116 Uiso 1 1 calc R U . . .
C12 C -0.0725(5) 1.0171(4) 0.3825(4) 0.073(2) Uani 1 1 d . . . . .
H12A H -0.106656 0.964599 0.380661 0.109 Uiso 1 1 calc R U . . .
H12B H -0.120917 1.049261 0.388773 0.109 Uiso 1 1 calc R U . . .
H12C H -0.024658 1.026118 0.423586 0.109 Uiso 1 1 calc R U . . .
C21 C 0.2886(3) 0.8042(3) 0.5675(3) 0.0335(10) Uani 1 1 d . . . . .
C22 C 0.3903(4) 0.7963(4) 0.5958(4) 0.0614(18) Uani 1 1 d . . . . .
H22A H 0.387236 0.745183 0.611550 0.092 Uiso 1 1 calc R U . . .
H22B H 0.410997 0.831648 0.637168 0.092 Uiso 1 1 calc R U . . .
H22C H 0.438167 0.806985 0.556802 0.092 Uiso 1 1 calc R U . . .
C23 C 0.2918(5) 0.8798(3) 0.5362(3) 0.0570(16) Uani 1 1 d . . . . .
H23A H 0.339570 0.887312 0.496913 0.085 Uiso 1 1 calc R U . . .
H23B H 0.311981 0.918823 0.574606 0.085 Uiso 1 1 calc R U . . .
H23C H 0.226050 0.882572 0.516773 0.085 Uiso 1 1 calc R U . . .
C24 C 0.2152(4) 0.7912(4) 0.6285(3) 0.0496(14) Uani 1 1 d . . . . .
H24A H 0.148852 0.792637 0.609289 0.074 Uiso 1 1 calc R U . . .
H24B H 0.234302 0.830243 0.666953 0.074 Uiso 1 1 calc R U . . .
H24C H 0.214847 0.742153 0.648790 0.074 Uiso 1 1 calc R U . . .
C25 C -0.0229(3) 0.7434(3) 0.4555(3) 0.0345(10) Uani 1 1 d . . . . .
C26 C -0.0212(4) 0.8226(3) 0.4303(3) 0.0494(14) Uani 1 1 d . . . . .
H26A H -0.008131 0.857917 0.472357 0.074 Uiso 1 1 calc R U . . .
H26B H -0.085428 0.824772 0.407600 0.074 Uiso 1 1 calc R U . . .
H26C H 0.030948 0.835807 0.394694 0.074 Uiso 1 1 calc R U . . .
C27 C -0.0951(4) 0.7248(4) 0.5172(3) 0.0494(14) Uani 1 1 d . . . . .
H27A H -0.095821 0.673765 0.532316 0.074 Uiso 1 1 calc R U . . .
H27B H -0.161575 0.728769 0.500353 0.074 Uiso 1 1 calc R U . . .
H27C H -0.074172 0.759997 0.558717 0.074 Uiso 1 1 calc R U . . .
C28 C -0.0504(4) 0.6859(3) 0.3932(3) 0.0483(14) Uani 1 1 d . . . . .
H28A H -0.009165 0.701536 0.351286 0.072 Uiso 1 1 calc R U . . .
H28B H -0.120250 0.681724 0.379239 0.072 Uiso 1 1 calc R U . . .
H28C H -0.039434 0.637342 0.408686 0.072 Uiso 1 1 calc R U . . .
C29 C 0.1801(5) 0.5796(3) 0.4547(3) 0.0454(13) Uani 1 1 d . . . . .
C30 C 0.2885(5) 0.5801(4) 0.4671(4) 0.0639(18) Uani 1 1 d . . . . .
H30A H 0.295994 0.534737 0.491780 0.096 Uiso 1 1 calc R U . . .
H30B H 0.318678 0.624169 0.497499 0.096 Uiso 1 1 calc R U . . .
H30C H 0.321250 0.581697 0.420060 0.096 Uiso 1 1 calc R U . . .
C31 C 0.1337(6) 0.5158(3) 0.4020(4) 0.0640(19) Uani 1 1 d . . . . .
H31A H 0.165659 0.522639 0.354796 0.096 Uiso 1 1 calc R U . . .
H31B H 0.062850 0.515309 0.395662 0.096 Uiso 1 1 calc R U . . .
H31C H 0.142560 0.468276 0.421651 0.096 Uiso 1 1 calc R U . . .
C32 C 0.1246(5) 0.5741(3) 0.5251(3) 0.0543(15) Uani 1 1 d . . . . .
H32A H 0.124591 0.525440 0.546007 0.081 Uiso 1 1 calc R U . . .
H32B H 0.056288 0.579347 0.515445 0.081 Uiso 1 1 calc R U . . .
H32C H 0.157044 0.614030 0.559630 0.081 Uiso 1 1 calc R U . . .
C41 C -0.1210(4) 0.7808(3) 0.1417(3) 0.0388(11) Uani 1 1 d . . . . .
C42 C -0.1204(5) 0.7835(4) 0.2245(3) 0.0633(18) Uani 1 1 d . . . . .
H42A H -0.052115 0.798006 0.243382 0.095 Uiso 1 1 calc R U . . .
H42B H -0.150291 0.734082 0.241785 0.095 Uiso 1 1 calc R U . . .
H42C H -0.158612 0.820199 0.241753 0.095 Uiso 1 1 calc R U . . .
C43 C -0.0743(5) 0.8559(3) 0.1136(4) 0.0544(15) Uani 1 1 d . . . . .
H43A H -0.116959 0.891658 0.123983 0.082 Uiso 1 1 calc R U . . .
H43B H -0.066193 0.851263 0.060745 0.082 Uiso 1 1 calc R U . . .
H43C H -0.009415 0.873545 0.137622 0.082 Uiso 1 1 calc R U . . .
C44 C -0.2263(4) 0.7544(4) 0.1107(4) 0.070(2) Uani 1 1 d . . . . .
H44A H -0.250610 0.702147 0.122659 0.106 Uiso 1 1 calc R U . . .
H44B H -0.226398 0.758688 0.057617 0.106 Uiso 1 1 calc R U . . .
H44C H -0.269508 0.785518 0.132054 0.106 Uiso 1 1 calc R U . . .
C45 C 0.0133(4) 0.5725(3) 0.1359(3) 0.0381(11) Uani 1 1 d . . . . .
C46 C 0.0006(5) 0.5888(3) 0.2162(3) 0.0480(14) Uani 1 1 d . . . . .
H46A H -0.032665 0.543075 0.239005 0.072 Uiso 1 1 calc R U . . .
H46B H -0.039493 0.627216 0.221788 0.072 Uiso 1 1 calc R U . . .
H46C H 0.065677 0.606811 0.239912 0.072 Uiso 1 1 calc R U . . .
C47 C 0.0848(5) 0.5197(3) 0.1262(4) 0.0549(15) Uani 1 1 d . . . . .
H47A H 0.145515 0.538939 0.155155 0.082 Uiso 1 1 calc R U . . .
H47B H 0.100918 0.516020 0.074570 0.082 Uiso 1 1 calc R U . . .
H47C H 0.054053 0.470086 0.142578 0.082 Uiso 1 1 calc R U . . .
C48 C -0.0840(4) 0.5402(3) 0.0974(4) 0.0580(17) Uani 1 1 d . . . . .
H48A H -0.112885 0.492140 0.117963 0.087 Uiso 1 1 calc R U . . .
H48B H -0.073113 0.532735 0.045238 0.087 Uiso 1 1 calc R U . . .
H48C H -0.129366 0.574791 0.103788 0.087 Uiso 1 1 calc R U . . .
C49 C 0.0808(4) 0.7498(3) -0.0357(3) 0.0413(12) Uani 1 1 d . . . . .
C50 C 0.1172(5) 0.8225(4) -0.0732(4) 0.0657(19) Uani 1 1 d . . . . .
H50A H 0.186851 0.841924 -0.059448 0.099 Uiso 1 1 calc R U . . .
H50B H 0.077560 0.859061 -0.058202 0.099 Uiso 1 1 calc R U . . .
H50C H 0.110794 0.813621 -0.126218 0.099 Uiso 1 1 calc R U . . .
C51 C 0.1412(5) 0.6925(4) -0.0563(4) 0.0592(16) Uani 1 1 d . . . . .
H51A H 0.138131 0.683951 -0.109439 0.089 Uiso 1 1 calc R U . . .
H51B H 0.114478 0.645468 -0.032941 0.089 Uiso 1 1 calc R U . . .
H51C H 0.210112 0.710608 -0.040058 0.089 Uiso 1 1 calc R U . . .
C52 C -0.0277(4) 0.7192(4) -0.0535(3) 0.065(2) Uani 1 1 d . . . . .
H52A H -0.065837 0.758022 -0.042883 0.097 Uiso 1 1 calc R U . . .
H52B H -0.051452 0.675941 -0.023896 0.097 Uiso 1 1 calc R U . . .
H52C H -0.036115 0.703992 -0.105375 0.097 Uiso 1 1 calc R U . . .
C61 C 0.4540(4) 0.7680(3) 0.0787(3) 0.0356(11) Uani 1 1 d . U . . .
C62 C 0.5318(5) 0.7498(6) 0.0282(4) 0.091(3) Uani 1 1 d . U . . .
H62A H 0.568190 0.715833 0.051923 0.136 Uiso 1 1 calc R U . . .
H62B H 0.577936 0.795976 0.016929 0.136 Uiso 1 1 calc R U . . .
H62C H 0.499937 0.725759 -0.017078 0.136 Uiso 1 1 calc R U . . .
C63 C 0.3783(6) 0.7001(4) 0.0926(4) 0.075(2) Uani 1 1 d . U . . .
H63A H 0.348825 0.677466 0.046109 0.112 Uiso 1 1 calc R U . . .
H63B H 0.326621 0.713862 0.123004 0.112 Uiso 1 1 calc R U . . .
H63C H 0.409627 0.664113 0.117925 0.112 Uiso 1 1 calc R U . . .
C64 C 0.4041(6) 0.8242(4) 0.0435(4) 0.077(2) Uani 1 1 d . U . . .
H64A H 0.451980 0.871224 0.039219 0.116 Uiso 1 1 calc R U . . .
H64B H 0.349154 0.832869 0.073446 0.116 Uiso 1 1 calc R U . . .
H64C H 0.378700 0.805044 -0.005179 0.116 Uiso 1 1 calc R U . . .
C65 C 0.5979(3) 0.9943(3) 0.1595(3) 0.0346(11) Uani 1 1 d . . . . .
C66 C 0.6781(4) 0.9540(3) 0.1352(3) 0.0494(14) Uani 1 1 d . . . . .
H66A H 0.692587 0.921772 0.173969 0.074 Uiso 1 1 calc R U . . .
H66B H 0.738136 0.990675 0.125137 0.074 Uiso 1 1 calc R U . . .
H66C H 0.655658 0.923381 0.090933 0.074 Uiso 1 1 calc R U . . .
C67 C 0.5736(4) 1.0438(3) 0.0991(3) 0.0505(15) Uani 1 1 d . . . . .
H67A H 0.553114 1.013158 0.054568 0.076 Uiso 1 1 calc R U . . .
H67B H 0.632394 1.082012 0.089647 0.076 Uiso 1 1 calc R U . . .
H67C H 0.519788 1.068175 0.114507 0.076 Uiso 1 1 calc R U . . .
C68 C 0.6295(4) 1.0399(3) 0.2289(3) 0.0449(13) Uani 1 1 d . . . . .
H68A H 0.575814 1.064087 0.244880 0.067 Uiso 1 1 calc R U . . .
H68B H 0.688479 1.078190 0.220133 0.067 Uiso 1 1 calc R U . . .
H68C H 0.644838 1.007163 0.266852 0.067 Uiso 1 1 calc R U . . .
C69 C 0.5677(3) 0.8189(3) 0.3340(3) 0.0399(12) Uani 1 1 d D U . . .
C70 C 0.5563(11) 0.7387(5) 0.3063(6) 0.088(4) Uani 0.675(12) 1 d D U P A 1
H70A H 0.488458 0.720488 0.287549 0.132 Uiso 0.675(12) 1 calc R U P A 1
H70B H 0.570041 0.707808 0.346385 0.132 Uiso 0.675(12) 1 calc R U P A 1
H70C H 0.602890 0.735906 0.267181 0.132 Uiso 0.675(12) 1 calc R U P A 1
C71 C 0.4920(8) 0.8304(8) 0.3871(5) 0.082(4) Uani 0.675(12) 1 d D U P A 1
H71A H 0.496182 0.884040 0.396353 0.122 Uiso 0.675(12) 1 calc R U P A 1
H71B H 0.503734 0.806948 0.432816 0.122 Uiso 0.675(12) 1 calc R U P A 1
H71C H 0.426016 0.807667 0.367110 0.122 Uiso 0.675(12) 1 calc R U P A 1
C72 C 0.6714(6) 0.8461(7) 0.3672(6) 0.061(3) Uani 0.675(12) 1 d D U P A 1
H72A H 0.720494 0.834970 0.332797 0.092 Uiso 0.675(12) 1 calc R U P A 1
H72B H 0.677638 0.820572 0.412666 0.092 Uiso 0.675(12) 1 calc R U P A 1
H72C H 0.682572 0.900136 0.377394 0.092 Uiso 0.675(12) 1 calc R U P A 1
C73 C 0.4840(12) 0.7522(10) 0.3467(13) 0.068(6) Uani 0.325(12) 1 d D U P A 2
H73A H 0.420762 0.768879 0.347362 0.102 Uiso 0.325(12) 1 calc R U P A 2
H73B H 0.495489 0.730794 0.393621 0.102 Uiso 0.325(12) 1 calc R U P A 2
H73C H 0.482113 0.714272 0.307419 0.102 Uiso 0.325(12) 1 calc R U P A 2
C74 C 0.552(2) 0.8815(11) 0.3889(11) 0.083(6) Uani 0.325(12) 1 d D U P A 2
H74A H 0.610402 0.922243 0.390154 0.124 Uiso 0.325(12) 1 calc R U P A 2
H74B H 0.542064 0.861295 0.437617 0.124 Uiso 0.325(12) 1 calc R U P A 2
H74C H 0.493617 0.900708 0.373676 0.124 Uiso 0.325(12) 1 calc R U P A 2
C75 C 0.6665(10) 0.8009(14) 0.3477(17) 0.086(7) Uani 0.325(12) 1 d D U P A 2
H75A H 0.680332 0.766457 0.308977 0.129 Uiso 0.325(12) 1 calc R U P A 2
H75B H 0.667342 0.777316 0.394918 0.129 Uiso 0.325(12) 1 calc R U P A 2
H75C H 0.717210 0.846940 0.348457 0.129 Uiso 0.325(12) 1 calc R U P A 2
N4 N 0.3269(3) 0.3480(2) 0.2344(2) 0.0362(9) Uani 1 1 d . . . . .
C81 C 0.3687(4) 0.3952(3) 0.3012(3) 0.0371(11) Uani 1 1 d . . . . .
H81A H 0.332146 0.436402 0.307006 0.044 Uiso 1 1 calc R U . . .
H81B H 0.438556 0.418080 0.292261 0.044 Uiso 1 1 calc R U . . .
C82 C 0.3649(4) 0.3552(3) 0.3724(3) 0.0428(13) Uani 1 1 d . . . . .
H82A H 0.295305 0.340672 0.387329 0.051 Uiso 1 1 calc R U . . .
H82B H 0.391389 0.308967 0.365345 0.051 Uiso 1 1 calc R U . . .
C83 C 0.4244(5) 0.4042(3) 0.4316(3) 0.0520(15) Uani 1 1 d . . . . .
H83A H 0.399248 0.451093 0.436987 0.062 Uiso 1 1 calc R U . . .
H83B H 0.494200 0.417376 0.416847 0.062 Uiso 1 1 calc R U . . .
C84 C 0.4205(6) 0.3674(4) 0.5051(3) 0.070(2) Uani 1 1 d . . . . .
H84A H 0.443686 0.320266 0.500067 0.105 Uiso 1 1 calc R U . . .
H84B H 0.352207 0.357526 0.521914 0.105 Uiso 1 1 calc R U . . .
H84C H 0.463032 0.400917 0.540746 0.105 Uiso 1 1 calc R U . . .
C85 C 0.2206(4) 0.3114(3) 0.2441(3) 0.0387(11) Uani 1 1 d . . . . .
H85A H 0.217299 0.279070 0.286572 0.046 Uiso 1 1 calc R U . . .
H85B H 0.198112 0.278468 0.200553 0.046 Uiso 1 1 calc R U . . .
C86 C 0.1483(4) 0.3625(3) 0.2552(3) 0.0455(13) Uani 1 1 d . . . . .
H86A H 0.145135 0.391540 0.210947 0.055 Uiso 1 1 calc R U . . .
H86B H 0.171794 0.398157 0.296583 0.055 Uiso 1 1 calc R U . . .
C87 C 0.0457(4) 0.3184(3) 0.2706(3) 0.0459(13) Uani 1 1 d . . . . .
H87A H 0.025987 0.279169 0.231617 0.055 Uiso 1 1 calc R U . . .
H87B H 0.048533 0.293175 0.317276 0.055 Uiso 1 1 calc R U . . .
C88 C -0.0319(4) 0.3652(4) 0.2750(4) 0.0606(17) Uani 1 1 d . . . . .
H88A H -0.040100 0.386335 0.227443 0.091 Uiso 1 1 calc R U . . .
H88B H -0.011523 0.405742 0.311805 0.091 Uiso 1 1 calc R U . . .
H88C H -0.094813 0.333953 0.288678 0.091 Uiso 1 1 calc R U . . .
C89 C 0.3811(4) 0.2845(3) 0.2199(3) 0.0399(12) Uani 1 1 d . . . . .
H89A H 0.368529 0.249901 0.260589 0.048 Uiso 1 1 calc R U . . .
H89B H 0.352057 0.256485 0.174941 0.048 Uiso 1 1 calc R U . . .
C90 C 0.4915(4) 0.3066(3) 0.2112(3) 0.0452(13) Uani 1 1 d . . . . .
H90A H 0.522778 0.332077 0.256694 0.054 Uiso 1 1 calc R U . . .
H90B H 0.506018 0.341731 0.171071 0.054 Uiso 1 1 calc R U . . .
C91 C 0.5337(4) 0.2368(3) 0.1943(3) 0.0477(13) Uani 1 1 d . . . . .
H91A H 0.519925 0.202541 0.235160 0.057 Uiso 1 1 calc R U . . .
H91B H 0.499832 0.210586 0.149895 0.057 Uiso 1 1 calc R U . . .
C92 C 0.6441(5) 0.2550(4) 0.1825(4) 0.0628(18) Uani 1 1 d . . . . .
H92A H 0.657754 0.286381 0.140100 0.094 Uiso 1 1 calc R U . . .
H92B H 0.668043 0.208558 0.173838 0.094 Uiso 1 1 calc R U . . .
H92C H 0.677853 0.281875 0.225870 0.094 Uiso 1 1 calc R U . . .
C93 C 0.3385(4) 0.4002(3) 0.1704(3) 0.0380(11) Uani 1 1 d . . . . .
H93A H 0.302193 0.440643 0.181290 0.046 Uiso 1 1 calc R U . . .
H93B H 0.409450 0.423652 0.167206 0.046 Uiso 1 1 calc R U . . .
C94 C 0.3028(5) 0.3647(3) 0.0962(3) 0.0491(14) Uani 1 1 d D U . . .
H94A H 0.229647 0.356110 0.092504 0.059 Uiso 0.566(13) 1 calc R U P B 1
H94B H 0.322892 0.315909 0.089839 0.059 Uiso 0.566(13) 1 calc R U P B 1
H94C H 0.354148 0.339491 0.076080 0.059 Uiso 0.434(13) 1 calc R U P B 2
H94D H 0.242407 0.326043 0.102486 0.059 Uiso 0.434(13) 1 calc R U P B 2
C95 C 0.3489(10) 0.4181(5) 0.0351(6) 0.053(3) Uani 0.566(13) 1 d D U P B 1
H95A H 0.421822 0.424313 0.038286 0.063 Uiso 0.566(13) 1 calc R U P B 1
H95B H 0.326396 0.394066 -0.013051 0.063 Uiso 0.566(13) 1 calc R U P B 1
C96 C 0.3229(11) 0.4941(6) 0.0393(8) 0.057(3) Uani 0.566(13) 1 d D U P B 1
H96A H 0.361404 0.526167 0.003895 0.086 Uiso 0.566(13) 1 calc R U P B 1
H96B H 0.338187 0.516345 0.088557 0.086 Uiso 0.566(13) 1 calc R U P B 1
H96C H 0.252098 0.489415 0.028146 0.086 Uiso 0.566(13) 1 calc R U P B 1
C97 C 0.2800(11) 0.4193(7) 0.0419(7) 0.051(3) Uani 0.434(13) 1 d D U P B 2
H97A H 0.228860 0.445486 0.060858 0.062 Uiso 0.434(13) 1 calc R U P B 2
H97B H 0.255193 0.392868 -0.004769 0.062 Uiso 0.434(13) 1 calc R U P B 2
C98 C 0.3762(14) 0.4750(12) 0.0306(11) 0.083(6) Uani 0.434(13) 1 d D U P B 2
H98A H 0.368776 0.504207 -0.012216 0.125 Uiso 0.434(13) 1 calc R U P B 2
H98B H 0.430004 0.447946 0.023079 0.125 Uiso 0.434(13) 1 calc R U P B 2
H98C H 0.391753 0.508697 0.073825 0.125 Uiso 0.434(13) 1 calc R U P B 2
C99 C 0.6128(6) 0.5392(5) 0.2209(4) 0.065(2) Uani 0.651(8) 1 d G U P C 1
C104 C 0.6095(6) 0.5442(5) 0.2966(4) 0.073(3) Uani 0.651(8) 1 d G U P C 1
H104 H 0.568937 0.574151 0.319391 0.087 Uiso 0.651(8) 1 calc R U P C 1
C103 C 0.6654(7) 0.5054(6) 0.3389(3) 0.088(3) Uani 0.651(8) 1 d G U P C 1
H103 H 0.663100 0.508889 0.390576 0.106 Uiso 0.651(8) 1 calc R U P C 1
C102 C 0.7247(6) 0.4616(5) 0.3055(4) 0.085(3) Uani 0.651(8) 1 d G U P C 1
H102 H 0.762892 0.435134 0.334414 0.102 Uiso 0.651(8) 1 calc R U P C 1
C101 C 0.7280(6) 0.4566(5) 0.2299(5) 0.078(3) Uani 0.651(8) 1 d G U P C 1
H101 H 0.768521 0.426640 0.207066 0.094 Uiso 0.651(8) 1 calc R U P C 1
C100 C 0.6721(6) 0.4953(5) 0.1876(3) 0.075(3) Uani 0.651(8) 1 d G U P C 1
H100 H 0.674358 0.491902 0.135879 0.090 Uiso 0.651(8) 1 calc R U P C 1
C105 C 0.5555(8) 0.5803(8) 0.1738(7) 0.076(4) Uani 0.651(8) 1 d . U P C 1
H10D H 0.490062 0.578936 0.194251 0.114 Uiso 0.651(8) 1 calc R U P C 1
H10E H 0.547944 0.556899 0.124677 0.114 Uiso 0.651(8) 1 calc R U P C 1
H10F H 0.590690 0.632377 0.171417 0.114 Uiso 0.651(8) 1 calc R U P C 1
C106 C 0.6866(10) 0.4878(9) 0.2620(9) 0.076(3) Uani 0.349(8) 1 d G U P C 2
C111 C 0.6658(11) 0.4924(10) 0.1880(8) 0.074(4) Uani 0.349(8) 1 d G U P C 2
H111 H 0.700534 0.469020 0.152907 0.089 Uiso 0.349(8) 1 calc R U P C 2
C110 C 0.5941(11) 0.5311(10) 0.1655(6) 0.073(4) Uani 0.349(8) 1 d G U P C 2
H110 H 0.579890 0.534157 0.114975 0.087 Uiso 0.349(8) 1 calc R U P C 2
C109 C 0.5432(10) 0.5652(9) 0.2169(8) 0.075(4) Uani 0.349(8) 1 d G U P C 2
H109 H 0.494262 0.591654 0.201529 0.090 Uiso 0.349(8) 1 calc R U P C 2
C108 C 0.5640(12) 0.5607(10) 0.2909(7) 0.078(4) Uani 0.349(8) 1 d G U P C 2
H108 H 0.529277 0.584014 0.326016 0.094 Uiso 0.349(8) 1 calc R U P C 2
C107 C 0.6357(12) 0.5220(10) 0.3134(6) 0.079(4) Uani 0.349(8) 1 d G U P C 2
H107 H 0.649921 0.518878 0.363949 0.095 Uiso 0.349(8) 1 calc R U P C 2
C112 C 0.762(2) 0.4476(18) 0.2822(17) 0.101(7) Uani 0.349(8) 1 d . U P C 2
H11D H 0.732150 0.395001 0.288653 0.152 Uiso 0.349(8) 1 calc R U P C 2
H11E H 0.795043 0.469402 0.328039 0.152 Uiso 0.349(8) 1 calc R U P C 2
H11F H 0.811150 0.451159 0.243725 0.152 Uiso 0.349(8) 1 calc R U P C 2

loop_
_atom_site_aniso_label
_atom_site_aniso_U_11
_atom_site_aniso_U_22
_atom_site_aniso_U_33
_atom_site_aniso_U_23
_atom_site_aniso_U_13
_atom_site_aniso_U_12
U1 0.02316(8) 0.02069(8) 0.02127(8) -0.00105(5) -0.00057(5) 0.00626(5)
Si1 0.0253(6) 0.0222(6) 0.0273(7) -0.0015(5) -0.0007(5) 0.0070(4)
Si2 0.0336(6) 0.0259(6) 0.0217(6) 0.0007(5) -0.0001(5) 0.0081(5)
Si3 0.0293(6) 0.0306(7) 0.0234(6) -0.0029(5) -0.0045(5) 0.0053(5)
Si4 0.0241(6) 0.0313(7) 0.0245(6) 0.0010(5) 0.0003(5) 0.0076(5)
O1 0.0320(16) 0.0261(16) 0.0300(18) -0.0005(13) 0.0020(13) 0.0137(12)
O2 0.0330(16) 0.0322(17) 0.0280(17) 0.0005(13) -0.0031(13) 0.0128(13)
O3 0.0316(16) 0.0259(16) 0.0301(18) 0.0007(13) -0.0062(14) 0.0013(12)
O4 0.0312(16) 0.0262(16) 0.041(2) -0.0010(14) 0.0020(14) 0.0096(13)
O21 0.0355(17) 0.0301(17) 0.0285(17) -0.0005(13) 0.0013(13) 0.0125(13)
O22 0.0376(17) 0.0340(18) 0.0268(17) 0.0014(13) -0.0005(14) 0.0091(14)
O23 0.0332(16) 0.0413(19) 0.0264(18) 0.0005(14) -0.0033(13) 0.0102(14)
O24 0.050(2) 0.0267(17) 0.0288(18) 0.0001(13) 0.0047(15) 0.0071(14)
O41 0.0322(16) 0.0329(17) 0.0280(17) -0.0075(13) -0.0108(14) 0.0037(13)
O42 0.0307(16) 0.0339(18) 0.0327(19) -0.0041(14) -0.0021(14) 0.0065(13)
O43 0.0409(18) 0.0337(18) 0.0327(19) -0.0027(14) -0.0016(15) 0.0088(14)
O44 0.0344(17) 0.0398(19) 0.0272(17) -0.0012(14) -0.0015(14) -0.0003(14)
O61 0.0255(15) 0.0236(16) 0.055(2) 0.0083(15) 0.0064(15) 0.0075(12)
O62 0.0383(18) 0.045(2) 0.0258(17) -0.0046(14) -0.0045(14) 0.0177(15)
O63 0.0290(16) 0.0378(19) 0.046(2) 0.0080(16) 0.0003(15) 0.0045(13)
O64 0.0385(18) 0.059(2) 0.0255(18) 0.0072(16) -0.0012(15) 0.0069(16)
N1 0.059(3) 0.031(2) 0.050(3) 0.000(2) 0.009(2) 0.015(2)
N2 0.041(2) 0.026(2) 0.039(2) 0.0003(17) 0.0072(19) 0.0120(16)
N3 0.082(4) 0.023(2) 0.061(3) 0.000(2) 0.014(3) 0.016(2)
C1 0.041(3) 0.031(2) 0.032(3) 0.006(2) 0.000(2) 0.0079(19)
C2 0.074(4) 0.074(4) 0.049(4) 0.017(3) 0.023(3) 0.042(4)
C3 0.066(4) 0.087(5) 0.037(3) 0.013(3) -0.004(3) 0.018(4)
C4 0.107(6) 0.049(4) 0.060(5) 0.000(3) 0.013(4) -0.017(4)
C5 0.038(2) 0.033(2) 0.032(3) 0.001(2) -0.010(2) 0.0037(19)
C6 0.041(3) 0.059(4) 0.067(4) -0.011(3) -0.019(3) 0.020(3)
C7 0.059(3) 0.032(3) 0.050(4) -0.004(2) -0.019(3) 0.005(2)
C8 0.059(3) 0.062(4) 0.033(3) 0.011(3) -0.011(3) -0.006(3)
C9 0.030(2) 0.030(2) 0.058(3) -0.010(2) 0.004(2) 0.0111(18)
C10 0.051(3) 0.028(3) 0.102(6) -0.012(3) 0.000(3) 0.019(2)
C11 0.058(4) 0.071(5) 0.110(6) -0.029(4) -0.032(4) 0.041(3)
C12 0.063(4) 0.066(5) 0.100(5) 0.012(4) 0.043(4) 0.034(3)
C21 0.035(2) 0.041(3) 0.023(2) -0.0043(19) -0.0028(19) 0.004(2)
C22 0.039(3) 0.090(5) 0.053(4) -0.009(3) -0.011(3) 0.011(3)
C23 0.085(5) 0.041(3) 0.041(3) 0.001(3) 0.004(3) 0.002(3)
C24 0.045(3) 0.067(4) 0.033(3) -0.004(3) 0.005(2) 0.003(3)
C25 0.030(2) 0.048(3) 0.026(2) 0.001(2) 0.0021(18) 0.009(2)
C26 0.050(3) 0.047(3) 0.054(4) 0.006(3) 0.000(3) 0.017(3)
C27 0.038(3) 0.069(4) 0.043(3) 0.003(3) 0.006(2) 0.013(3)
C28 0.044(3) 0.059(4) 0.040(3) -0.008(3) -0.009(3) 0.007(3)
C29 0.075(4) 0.027(3) 0.037(3) 0.005(2) 0.011(3) 0.016(2)
C30 0.081(4) 0.055(4) 0.067(5) 0.011(3) 0.011(3) 0.038(3)
C31 0.105(5) 0.027(3) 0.055(4) -0.002(3) 0.025(4) -0.001(3)
C32 0.087(4) 0.039(3) 0.037(3) 0.012(2) 0.015(3) 0.010(3)
C41 0.039(3) 0.038(3) 0.042(3) -0.003(2) -0.002(2) 0.015(2)
C42 0.079(4) 0.080(5) 0.043(3) 0.000(3) 0.018(3) 0.044(4)
C43 0.066(4) 0.039(3) 0.061(4) 0.002(3) 0.002(3) 0.016(3)
C44 0.041(3) 0.067(4) 0.104(6) -0.027(4) -0.012(3) 0.018(3)
C45 0.052(3) 0.025(2) 0.037(3) 0.000(2) 0.000(2) 0.007(2)
C46 0.067(4) 0.041(3) 0.034(3) 0.002(2) 0.004(3) 0.003(3)
C47 0.077(4) 0.045(3) 0.048(4) -0.004(3) 0.005(3) 0.024(3)
C48 0.052(3) 0.052(4) 0.062(4) -0.012(3) -0.009(3) -0.007(3)
C49 0.043(3) 0.056(3) 0.023(2) 0.000(2) 0.004(2) 0.005(2)
C50 0.081(5) 0.073(4) 0.041(4) 0.014(3) 0.003(3) 0.007(3)
C51 0.062(4) 0.070(4) 0.045(4) -0.009(3) 0.010(3) 0.009(3)
C52 0.050(3) 0.110(6) 0.027(3) -0.002(3) -0.011(3) 0.000(3)
C61 0.037(2) 0.046(3) 0.026(2) -0.001(2) -0.0003(19) 0.014(2)
C62 0.056(4) 0.162(8) 0.048(4) -0.048(5) 0.003(3) 0.016(4)
C63 0.098(5) 0.057(4) 0.059(5) 0.011(3) -0.017(4) -0.009(3)
C64 0.119(6) 0.062(4) 0.056(4) -0.008(3) -0.046(4) 0.036(4)
C65 0.034(2) 0.034(3) 0.034(3) 0.004(2) 0.001(2) 0.0032(18)
C66 0.039(3) 0.049(3) 0.058(4) 0.000(3) 0.013(3) 0.003(2)
C67 0.053(3) 0.044(3) 0.051(4) 0.013(3) -0.008(3) 0.000(3)
C68 0.044(3) 0.049(3) 0.038(3) -0.003(2) 0.000(2) 0.002(2)
C69 0.037(2) 0.056(3) 0.029(3) 0.010(2) -0.002(2) 0.015(2)
C70 0.159(12) 0.053(5) 0.055(7) 0.007(4) -0.042(7) 0.032(6)
C71 0.071(6) 0.146(11) 0.047(6) 0.045(7) 0.030(5) 0.059(7)
C72 0.049(5) 0.100(9) 0.035(5) 0.006(6) -0.013(4) 0.015(5)
C73 0.059(9) 0.069(10) 0.072(14) 0.028(9) -0.004(10) -0.001(8)
C74 0.117(16) 0.087(11) 0.042(8) -0.009(9) 0.013(11) 0.015(11)
C75 0.043(7) 0.113(16) 0.112(17) 0.059(13) 0.014(10) 0.029(9)
N4 0.053(2) 0.025(2) 0.032(2) -0.0029(16) -0.0070(19) 0.0118(17)
C81 0.052(3) 0.026(2) 0.032(3) -0.0033(19) -0.002(2) 0.007(2)
C82 0.058(3) 0.035(3) 0.034(3) 0.003(2) -0.005(2) 0.009(2)
C83 0.071(4) 0.048(3) 0.039(3) -0.006(2) -0.013(3) 0.018(3)
C84 0.096(5) 0.072(5) 0.036(3) -0.001(3) -0.015(4) 0.008(4)
C85 0.053(3) 0.025(2) 0.037(3) -0.003(2) -0.006(2) 0.0048(19)
C86 0.053(3) 0.035(3) 0.049(4) -0.003(2) 0.005(3) 0.010(2)
C87 0.056(3) 0.045(3) 0.034(3) 0.004(2) -0.001(3) 0.003(2)
C88 0.051(3) 0.053(4) 0.076(5) 0.009(3) 0.015(3) 0.005(3)
C89 0.057(3) 0.027(2) 0.038(3) -0.002(2) -0.001(2) 0.015(2)
C90 0.057(3) 0.038(3) 0.045(3) -0.003(2) -0.004(3) 0.019(2)
C91 0.061(3) 0.045(3) 0.042(3) 0.001(3) 0.004(3) 0.024(3)
C92 0.065(4) 0.065(4) 0.065(5) 0.002(3) 0.004(3) 0.030(3)
C93 0.051(3) 0.029(3) 0.036(3) 0.000(2) -0.003(2) 0.013(2)
C94 0.070(4) 0.044(3) 0.033(3) 0.000(2) -0.004(3) 0.011(3)
C95 0.077(8) 0.041(5) 0.037(5) -0.003(4) 0.000(5) 0.004(5)
C96 0.080(8) 0.054(6) 0.043(7) 0.011(5) 0.010(6) 0.024(6)
C97 0.078(8) 0.047(6) 0.036(6) -0.004(5) 0.000(6) 0.032(6)
C98 0.129(13) 0.064(11) 0.046(10) 0.008(9) 0.002(11) -0.005(10)
C99 0.050(5) 0.087(6) 0.060(5) 0.022(4) 0.000(4) 0.013(4)
C104 0.075(6) 0.091(7) 0.062(5) 0.023(5) 0.005(5) 0.035(5)
C103 0.095(7) 0.104(8) 0.075(6) 0.022(6) -0.008(6) 0.039(5)
C102 0.078(7) 0.092(7) 0.091(6) 0.027(6) 0.000(6) 0.029(5)
C101 0.063(6) 0.087(7) 0.085(6) 0.021(5) 0.004(5) 0.012(5)
C100 0.058(5) 0.094(6) 0.074(6) 0.013(5) 0.008(5) 0.014(5)
C105 0.054(6) 0.111(9) 0.068(7) 0.028(7) 0.009(5) 0.021(6)
C106 0.064(7) 0.090(7) 0.074(6) 0.024(6) 0.004(6) 0.011(5)
C111 0.056(7) 0.092(8) 0.074(6) 0.019(7) 0.010(7) 0.009(6)
C110 0.054(7) 0.100(9) 0.064(7) 0.025(7) 0.004(6) 0.011(7)
C109 0.065(8) 0.097(9) 0.063(7) 0.023(7) 0.001(7) 0.015(7)
C108 0.073(9) 0.101(9) 0.063(7) 0.018(8) -0.009(7) 0.021(7)
C107 0.079(8) 0.095(8) 0.069(7) 0.022(7) -0.005(6) 0.025(6)
C112 0.089(14) 0.111(15) 0.109(16) 0.031(13) 0.012(12) 0.028(11)

loop_
_atom_type_symbol
_atom_type_description
_atom_type_scat_dispersion_real
_atom_type_scat_dispersion_imag
_atom_type_scat_source
C C 0.0033 0.0016 'International Tables Vol C Tables 4.2.6.8 and 6.1.1.4'
H H 0.0000 0.0000 'International Tables Vol C Tables 4.2.6.8 and 6.1.1.4'
N N 0.0061 0.0033 'International Tables Vol C Tables 4.2.6.8 and 6.1.1.4'
O O 0.0106 0.0060 'International Tables Vol C Tables 4.2.6.8 and 6.1.1.4'
Si Si 0.0817 0.0704 'International Tables Vol C Tables 4.2.6.8 and 6.1.1.4'
U U -9.6767 9.6646 'International Tables Vol C Tables 4.2.6.8 and 6.1.1.4'

loop_
_exptl_crystal_face_index_h
_exptl_crystal_face_index_k
_exptl_crystal_face_index_l
_exptl_crystal_face_perp_dist
-2 1 -1 0.1125
-1 1 2 0.0804
-2 1 0 0.1009
2 -1 0 0.1333
1 0 2 0.1495
0 -2 -1 0.0585
0 2 1 0.0704
-1 0 -1 0.1058
4 23 4 0.0660
-6 -21 -6 0.0493
-11 22 -8 0.1113
14 -18 11 0.1411
10 19 -3 0.0597
0 23 -11 0.0815
13 15 1 0.0692
16 9 -8 0.0641
-1 15 -22 0.0992
-13 -12 13 0.0462
19 1 4 0.1070
12 -7 -20 0.0746
2 -3 -25 0.0859
-11 -18 2 0.0323

loop_
_geom_angle_atom_site_label_1
_geom_angle_atom_site_label_2
_geom_angle_atom_site_label_3
_geom_angle
_geom_angle_site_symmetry_1
_geom_angle_site_symmetry_3
_geom_angle_publ_flag
O1 U1 O21 92.13(12) . . ?
O1 U1 O41 92.18(12) . . ?
O1 U1 N1 178.63(15) . . ?
O21 U1 N1 86.68(15) . . ?
O41 U1 O21 122.30(12) . . ?
O41 U1 N1 87.88(14) . . ?
O61 U1 O1 94.58(12) . . ?
O61 U1 O21 119.22(12) . . ?
O61 U1 O41 117.69(13) . . ?
O61 U1 N1 86.60(14) . . ?
O1 Si1 O2 114.73(18) . . ?
O1 Si1 O3 111.19(16) . . ?
O1 Si1 O4 106.89(17) . . ?
O2 Si1 O3 106.16(17) . . ?
O2 Si1 O4 106.26(17) . . ?
O4 Si1 O3 111.58(19) . . ?
O21 Si2 O22 114.59(17) . . ?
O21 Si2 O23 112.59(17) . . ?
O21 Si2 O24 106.89(18) . . ?
O22 Si2 O23 105.84(18) . . ?
O24 Si2 O22 105.33(18) . . ?
O24 Si2 O23 111.43(19) . . ?
O41 Si3 O42 113.08(19) . . ?
O41 Si3 O43 113.30(17) . . ?
O41 Si3 O44 107.03(18) . . ?
O42 Si3 O44 111.92(17) . . ?
O43 Si3 O42 105.03(18) . . ?
O43 Si3 O44 106.4(2) . . ?
O61 Si4 O62 112.20(18) . . ?
O61 Si4 O63 107.30(17) . . ?
O61 Si4 O64 113.97(19) . . ?
O62 Si4 O63 110.8(2) . . ?
O62 Si4 O64 105.93(19) . . ?
O64 Si4 O63 106.54(19) . . ?
Si1 O1 U1 171.0(2) . . ?
C1 O2 Si1 134.1(3) . . ?
C5 O3 Si1 129.0(3) . . ?
C9 O4 Si1 131.9(3) . . ?
Si2 O21 U1 153.5(2) . . ?
C21 O22 Si2 133.1(3) . . ?
C25 O23 Si2 129.7(3) . . ?
C29 O24 Si2 131.8(3) . . ?
Si3 O41 U1 164.7(2) . . ?
C41 O42 Si3 130.4(3) . . ?
C45 O43 Si3 131.4(3) . . ?
C49 O44 Si3 130.8(3) . . ?
Si4 O61 U1 169.34(19) . . ?
C61 O62 Si4 131.8(3) . . ?
C65 O63 Si4 131.9(3) . . ?
C69 O64 Si4 134.6(3) . . ?
N2 N1 U1 175.2(4) . . ?
N3 N2 N1 177.6(6) . . ?
O2 C1 C2 110.7(4) . . ?
O2 C1 C3 105.3(4) . . ?
O2 C1 C4 108.6(5) . . ?
C3 C1 C2 109.4(5) . . ?
C4 C1 C2 112.1(5) . . ?
C4 C1 C3 110.5(5) . . ?
O3 C5 C6 108.7(5) . . ?
O3 C5 C7 105.6(4) . . ?
O3 C5 C8 111.5(4) . . ?
C6 C5 C7 110.7(5) . . ?
C6 C5 C8 110.3(5) . . ?
C8 C5 C7 110.0(5) . . ?
O4 C9 C10 111.7(4) . . ?
O4 C9 C11 107.7(4) . . ?
O4 C9 C12 105.3(4) . . ?
C11 C9 C10 109.4(5) . . ?
C12 C9 C10 111.0(5) . . ?
C12 C9 C11 111.7(6) . . ?
O22 C21 C22 105.6(4) . . ?
O22 C21 C23 110.3(4) . . ?
O22 C21 C24 109.2(4) . . ?
C23 C21 C22 111.3(5) . . ?
C23 C21 C24 110.6(5) . . ?
C24 C21 C22 109.7(5) . . ?
O23 C25 C26 109.3(4) . . ?
O23 C25 C27 104.7(4) . . ?
O23 C25 C28 110.8(4) . . ?
C27 C25 C26 110.5(5) . . ?
C28 C25 C26 111.5(4) . . ?
C28 C25 C27 109.8(5) . . ?
O24 C29 C30 108.8(5) . . ?
O24 C29 C31 104.6(4) . . ?
O24 C29 C32 110.8(5) . . ?
C30 C29 C31 110.5(6) . . ?
C30 C29 C32 112.0(5) . . ?
C32 C29 C31 110.0(5) . . ?
O42 C41 C42 108.3(4) . . ?
O42 C41 C43 111.4(5) . . ?
O42 C41 C44 104.6(4) . . ?
C42 C41 C44 110.6(5) . . ?
C43 C41 C42 110.6(5) . . ?
C43 C41 C44 111.1(5) . . ?
O43 C45 C46 111.5(4) . . ?
O43 C45 C47 105.0(5) . . ?
O43 C45 C48 107.6(4) . . ?
C46 C45 C47 110.2(5) . . ?
C48 C45 C46 112.0(5) . . ?
C48 C45 C47 110.2(5) . . ?
O44 C49 C50 104.5(5) . . ?
O44 C49 C51 109.3(4) . . ?
O44 C49 C52 110.5(4) . . ?
C51 C49 C50 111.2(5) . . ?
C51 C49 C52 110.1(5) . . ?
C52 C49 C50 111.2(5) . . ?
O62 C61 C62 107.1(4) . . ?
O62 C61 C63 109.4(4) . . ?
O62 C61 C64 111.8(5) . . ?
C63 C61 C62 111.1(6) . . ?
C63 C61 C64 108.9(5) . . ?
C64 C61 C62 108.6(6) . . ?
O63 C65 C66 111.4(4) . . ?
O63 C65 C67 104.8(4) . . ?
O63 C65 C68 109.2(4) . . ?
C66 C65 C67 110.0(5) . . ?
C68 C65 C66 110.5(4) . . ?
C68 C65 C67 110.7(5) . . ?
O64 C69 C70 106.2(5) . . ?
O64 C69 C71 111.3(5) . . ?
O64 C69 C72 105.5(5) . . ?
O64 C69 C73 119.5(8) . . ?
O64 C69 C74 94.8(10) . . ?
O64 C69 C75 113.4(11) . . ?
C70 C69 C72 109.6(6) . . ?
C71 C69 C70 113.5(7) . . ?
C71 C69 C72 110.3(6) . . ?
C73 C69 C74 105.7(9) . . ?
C75 C69 C73 111.9(9) . . ?
C75 C69 C74 109.5(10) . . ?
C81 N4 C89 111.8(4) . . ?
C81 N4 C93 106.6(4) . . ?
C85 N4 C81 111.2(4) . . ?
C85 N4 C89 105.8(4) . . ?
C85 N4 C93 111.5(4) . . ?
C89 N4 C93 110.1(4) . . ?
N4 C81 C82 116.3(4) . . ?
C83 C82 C81 111.1(4) . . ?
C82 C83 C84 113.3(5) . . ?
N4 C85 C86 116.9(4) . . ?
C85 C86 C87 111.2(4) . . ?
C88 C87 C86 113.9(5) . . ?
C90 C89 N4 116.3(4) . . ?
C89 C90 C91 109.6(4) . . ?
C92 C91 C90 112.5(5) . . ?
C94 C93 N4 116.3(4) . . ?
C93 C94 C95 109.2(6) . . ?
C97 C94 C93 114.0(7) . . ?
C96 C95 C94 114.4(10) . . ?
C94 C97 C98 106.9(12) . . ?
C104 C99 C100 120.0 . . ?
C104 C99 C105 121.8(7) . . ?
C100 C99 C105 118.2(7) . . ?
C103 C104 C99 120.0 . . ?
C104 C103 C102 120.0 . . ?
C101 C102 C103 120.0 . . ?
C102 C101 C100 120.0 . . ?
C101 C100 C99 120.0 . . ?
C111 C106 C107 120.0 . . ?
C111 C106 C112 117.6(17) . . ?
C107 C106 C112 122.4(17) . . ?
C110 C111 C106 120.0 . . ?
C111 C110 C109 120.0 . . ?
C108 C109 C110 120.0 . . ?
C109 C108 C107 120.0 . . ?
C108 C107 C106 120.0 . . ?

loop_
_geom_bond_atom_site_label_1
_geom_bond_atom_site_label_2
_geom_bond_distance
_geom_bond_site_symmetry_2
_geom_bond_publ_flag
U1 O1 2.135(3) . ?
U1 O21 2.150(3) . ?
U1 O41 2.140(3) . ?
U1 O61 2.130(3) . ?
U1 N1 2.375(4) . ?
Si1 O1 1.605(3) . ?
Si1 O2 1.623(3) . ?
Si1 O3 1.638(3) . ?
Si1 O4 1.625(4) . ?
Si2 O21 1.616(3) . ?
Si2 O22 1.634(3) . ?
Si2 O23 1.635(4) . ?
Si2 O24 1.624(4) . ?
Si3 O41 1.601(3) . ?
Si3 O42 1.624(3) . ?
Si3 O43 1.622(4) . ?
Si3 O44 1.631(4) . ?
Si4 O61 1.608(3) . ?
Si4 O62 1.622(4) . ?
Si4 O63 1.633(3) . ?
Si4 O64 1.623(3) . ?
O2 C1 1.433(6) . ?
O3 C5 1.444(5) . ?
O4 C9 1.443(6) . ?
O22 C21 1.431(6) . ?
O23 C25 1.443(5) . ?
O24 C29 1.435(6) . ?
O42 C41 1.441(6) . ?
O43 C45 1.441(6) . ?
O44 C49 1.441(6) . ?
O62 C61 1.439(6) . ?
O63 C65 1.434(6) . ?
O64 C69 1.417(6) . ?
N1 N2 1.187(5) . ?
N2 N3 1.165(6) . ?
C1 C2 1.518(8) . ?
C1 C3 1.517(7) . ?
C1 C4 1.512(8) . ?
C5 C6 1.516(7) . ?
C5 C7 1.524(7) . ?
C5 C8 1.518(8) . ?
C9 C10 1.512(7) . ?
C9 C11 1.512(8) . ?
C9 C12 1.506(9) . ?
C21 C22 1.522(7) . ?
C21 C23 1.507(7) . ?
C21 C24 1.516(7) . ?
C25 C26 1.529(7) . ?
C25 C27 1.524(7) . ?
C25 C28 1.516(7) . ?
C29 C30 1.506(8) . ?
C29 C31 1.518(8) . ?
C29 C32 1.510(8) . ?
C41 C42 1.518(8) . ?
C41 C43 1.506(7) . ?
C41 C44 1.529(7) . ?
C45 C46 1.514(8) . ?
C45 C47 1.520(8) . ?
C45 C48 1.507(7) . ?
C49 C50 1.515(8) . ?
C49 C51 1.506(9) . ?
C49 C52 1.515(7) . ?
C61 C62 1.511(9) . ?
C61 C63 1.485(8) . ?
C61 C64 1.501(7) . ?
C65 C66 1.512(8) . ?
C65 C67 1.527(7) . ?
C65 C68 1.507(7) . ?
C69 C70 1.510(9) . ?
C69 C71 1.482(9) . ?
C69 C72 1.525(8) . ?
C69 C73 1.528(11) . ?
C69 C74 1.551(12) . ?
C69 C75 1.484(12) . ?
N4 C81 1.510(6) . ?
N4 C85 1.502(6) . ?
N4 C89 1.519(6) . ?
N4 C93 1.529(6) . ?
C81 C82 1.515(7) . ?
C82 C83 1.504(7) . ?
C83 C84 1.523(8) . ?
C85 C86 1.507(7) . ?
C86 C87 1.518(8) . ?
C87 C88 1.499(8) . ?
C89 C90 1.507(8) . ?
C90 C91 1.529(7) . ?
C91 C92 1.513(8) . ?
C93 C94 1.518(7) . ?
C94 C95 1.568(10) . ?
C94 C97 1.504(11) . ?
C95 C96 1.502(12) . ?
C97 C98 1.524(14) . ?
C99 C104 1.3900 . ?
C99 C100 1.3900 . ?
C99 C105 1.481(11) . ?
C104 C103 1.3900 . ?
C103 C102 1.3900 . ?
C102 C101 1.3900 . ?
C101 C100 1.3900 . ?
C106 C111 1.3900 . ?
C106 C107 1.3900 . ?
C106 C112 1.44(3) . ?
C111 C110 1.3900 . ?
C110 C109 1.3900 . ?
C109 C108 1.3900 . ?
C108 C107 1.3900 . ?

loop_
_geom_torsion_atom_site_label_1
_geom_torsion_atom_site_label_2
_geom_torsion_atom_site_label_3
_geom_torsion_atom_site_label_4
_geom_torsion
_geom_torsion_site_symmetry_1
_geom_torsion_site_symmetry_2
_geom_torsion_site_symmetry_3
_geom_torsion_site_symmetry_4
_geom_torsion_publ_flag
Si1 O2 C1 C2 46.3(6) . . . . ?
Si1 O2 C1 C3 164.4(4) . . . . ?
Si1 O2 C1 C4 -77.2(6) . . . . ?
Si1 O3 C5 C6 81.8(5) . . . . ?
Si1 O3 C5 C7 -159.4(4) . . . . ?
Si1 O3 C5 C8 -40.0(6) . . . . ?
Si1 O4 C9 C10 -32.8(7) . . . . ?
Si1 O4 C9 C11 87.3(6) . . . . ?
Si1 O4 C9 C12 -153.4(4) . . . . ?
Si2 O22 C21 C22 -165.5(4) . . . . ?
Si2 O22 C21 C23 -45.1(6) . . . . ?
Si2 O22 C21 C24 76.6(5) . . . . ?
Si2 O23 C25 C26 -80.4(5) . . . . ?
Si2 O23 C25 C27 161.2(4) . . . . ?
Si2 O23 C25 C28 42.9(6) . . . . ?
Si2 O24 C29 C30 -81.3(6) . . . . ?
Si2 O24 C29 C31 160.7(4) . . . . ?
Si2 O24 C29 C32 42.2(7) . . . . ?
Si3 O42 C41 C42 -80.3(6) . . . . ?
Si3 O42 C41 C43 41.6(6) . . . . ?
Si3 O42 C41 C44 161.8(4) . . . . ?
Si3 O43 C45 C46 -33.5(6) . . . . ?
Si3 O43 C45 C47 -153.0(4) . . . . ?
Si3 O43 C45 C48 89.6(5) . . . . ?
Si3 O44 C49 C50 162.3(4) . . . . ?
Si3 O44 C49 C51 -78.6(5) . . . . ?
Si3 O44 C49 C52 42.7(7) . . . . ?
Si4 O62 C61 C62 146.2(5) . . . . ?
Si4 O62 C61 C63 -93.3(6) . . . . ?
Si4 O62 C61 C64 27.4(7) . . . . ?
Si4 O63 C65 C66 38.3(7) . . . . ?
Si4 O63 C65 C67 157.2(4) . . . . ?
Si4 O63 C65 C68 -84.1(6) . . . . ?
Si4 O64 C69 C70 56.9(8) . . . . ?
Si4 O64 C69 C71 -67.1(9) . . . . ?
Si4 O64 C69 C72 173.2(6) . . . . ?
Si4 O64 C69 C73 2.8(13) . . . . ?
Si4 O64 C69 C74 -108.2(11) . . . . ?
Si4 O64 C69 C75 138.1(13) . . . . ?
O1 Si1 O2 C1 -62.1(4) . . . . ?
O1 Si1 O3 C5 -44.9(5) . . . . ?
O1 Si1 O4 C9 -172.7(4) . . . . ?
O2 Si1 O3 C5 -170.4(4) . . . . ?
O2 Si1 O4 C9 -49.8(5) . . . . ?
O3 Si1 O2 C1 61.1(4) . . . . ?
O3 Si1 O4 C9 65.5(4) . . . . ?
O4 Si1 O2 C1 180.0(4) . . . . ?
O4 Si1 O3 C5 74.3(4) . . . . ?
O21 Si2 O22 C21 75.9(5) . . . . ?
O21 Si2 O23 C25 43.8(4) . . . . ?
O21 Si2 O24 C29 160.0(5) . . . . ?
O22 Si2 O21 U1 119.4(4) . . . . ?
O22 Si2 O23 C25 169.7(4) . . . . ?
O22 Si2 O24 C29 37.7(5) . . . . ?
O23 Si2 O21 U1 -119.5(4) . . . . ?
O23 Si2 O22 C21 -48.8(4) . . . . ?
O23 Si2 O24 C29 -76.6(5) . . . . ?
O24 Si2 O21 U1 3.1(5) . . . . ?
O24 Si2 O22 C21 -166.9(4) . . . . ?
O24 Si2 O23 C25 -76.3(4) . . . . ?
O41 Si3 O42 C41 43.3(4) . . . . ?
O41 Si3 O43 C45 75.9(4) . . . . ?
O41 Si3 O44 C49 167.6(4) . . . . ?
O42 Si3 O41 U1 160.9(7) . . . . ?
O42 Si3 O43 C45 -48.0(4) . . . . ?
O42 Si3 O44 C49 -68.0(5) . . . . ?
O43 Si3 O41 U1 41.6(8) . . . . ?
O43 Si3 O42 C41 167.3(4) . . . . ?
O43 Si3 O44 C49 46.2(4) . . . . ?
O44 Si3 O41 U1 -75.4(8) . . . . ?
O44 Si3 O42 C41 -77.7(4) . . . . ?
O44 Si3 O43 C45 -166.8(4) . . . . ?
O61 Si4 O62 C61 51.6(5) . . . . ?
O61 Si4 O63 C65 159.2(4) . . . . ?
O61 Si4 O64 C69 40.8(6) . . . . ?
O62 Si4 O61 U1 43.3(13) . . . . ?
O62 Si4 O63 C65 -78.0(5) . . . . ?
O62 Si4 O64 C69 -83.0(5) . . . . ?
O63 Si4 O61 U1 165.2(12) . . . . ?
O63 Si4 O62 C61 -68.3(4) . . . . ?
O63 Si4 O64 C69 159.0(5) . . . . ?
O64 Si4 O61 U1 -77.1(13) . . . . ?
O64 Si4 O62 C61 176.6(4) . . . . ?
O64 Si4 O63 C65 36.8(5) . . . . ?
N4 C81 C82 C83 169.8(5) . . . . ?
N4 C85 C86 C87 -175.2(4) . . . . ?
N4 C89 C90 C91 -178.0(4) . . . . ?
N4 C93 C94 C95 -162.6(6) . . . . ?
N4 C93 C94 C97 158.4(8) . . . . ?
C81 N4 C85 C86 61.8(5) . . . . ?
C81 N4 C89 C90 -56.4(6) . . . . ?
C81 N4 C93 C94 179.1(5) . . . . ?
C81 C82 C83 C84 178.2(6) . . . . ?
C85 N4 C81 C82 58.1(6) . . . . ?
C85 N4 C89 C90 -177.6(4) . . . . ?
C85 N4 C93 C94 -59.4(6) . . . . ?
C85 C86 C87 C88 -174.4(5) . . . . ?
C89 N4 C81 C82 -59.9(6) . . . . ?
C89 N4 C85 C86 -176.7(5) . . . . ?
C89 N4 C93 C94 57.7(6) . . . . ?
C89 C90 C91 C92 178.2(5) . . . . ?
C93 N4 C81 C82 179.8(5) . . . . ?
C93 N4 C85 C86 -57.0(6) . . . . ?
C93 N4 C89 C90 61.8(6) . . . . ?
C93 C94 C95 C96 -59.7(12) . . . . ?
C93 C94 C97 C98 61.7(15) . . . . ?
C99 C104 C103 C102 0.0 . . . . ?
C104 C99 C100 C101 0.0 . . . . ?
C104 C103 C102 C101 0.0 . . . . ?
C103 C102 C101 C100 0.0 . . . . ?
C102 C101 C100 C99 0.0 . . . . ?
C100 C99 C104 C103 0.0 . . . . ?
C105 C99 C104 C103 -179.1(9) . . . . ?
C105 C99 C100 C101 179.2(9) . . . . ?
C106 C111 C110 C109 0.0 . . . . ?
C111 C106 C107 C108 0.0 . . . . ?
C111 C110 C109 C108 0.0 . . . . ?
C110 C109 C108 C107 0.0 . . . . ?
C109 C108 C107 C106 0.0 . . . . ?
C107 C106 C111 C110 0.0 . . . . ?
C112 C106 C111 C110 -179(2) . . . . ?
C112 C106 C107 C108 179(2) . . . . ?

loop_
_exptl_oxdiff_crystal_face_indexfrac_h
_exptl_oxdiff_crystal_face_indexfrac_k
_exptl_oxdiff_crystal_face_indexfrac_l
_exptl_oxdiff_crystal_face_x
_exptl_oxdiff_crystal_face_y
_exptl_oxdiff_crystal_face_z
-2.0000 1.0000 -1.0000 0.0187 0.0156 0.1092
-1.0000 1.0000 2.0000 0.0879 0.0420 0.0040
-2.0000 1.0000 0.0000 0.0510 0.0214 0.0887
2.0000 -1.0000 -0.0000 -0.0510 -0.0214 -0.0887
1.0000 0.0000 2.0000 0.0369 0.0206 -0.0847
-0.0000 -2.0000 -1.0000 -0.0235 -0.0846 0.0179
0.0000 2.0000 1.0000 0.0235 0.0846 -0.0179
-1.0000 -0.0000 -1.0000 -0.0046 -0.0148 0.0642
4.1495 22.9912 4.3216 -0.0769 0.9678 -0.2396
-6.0793 -21.3945 -5.8441 0.0741 -0.9311 0.3572
-11.3607 21.9429 -8.4657 -0.0559 0.7132 0.6988
14.1295 -17.5659 10.9146 0.0390 -0.5017 -0.8641
9.8656 19.0637 -2.7989 -0.4479 0.8233 -0.3486
-0.2151 23.1790 -11.2388 -0.4596 0.8460 0.2703
13.2043 14.8741 1.3502 -0.3878 0.7123 -0.5850
15.9211 8.7170 -7.5671 -0.7240 0.4427 -0.5291
-1.3073 14.8067 -21.6349 -0.7283 0.4463 0.5200
-12.6989 -11.7335 12.8903 0.8201 -0.5017 0.2752
18.5249 0.8967 4.4522 -0.3731 0.2276 -0.8994
12.3517 -7.0701 -19.7359 -0.9486 -0.2816 -0.1446
2.4574 -3.4101 -25.4317 -0.8748 -0.2593 0.4093
-10.8243 -18.0832 1.6957 0.4345 -0.7997 0.4143
